data_7704625
loop_
_publ_author_name
'Raju, Saravanan'
'Singh, Harkesh B.'
'Butcher, Ray J.'

_publ_section_title
;
 Metallophilic interactions: observations of the shortest
 metallophilicinteractions between closed shell
 (d<sup>10</sup>d<sup>10</sup>, d<sup>10</sup>d<sup>8</sup>,
 d<sup>8</sup>d<sup>8</sup>) metal ions [MM' M = Hg(ii) and Pd(ii) and M'
 = Cu(i), Ag(i), Au(i), and Pd(ii)].
;
_journal_issue 26
_journal_name_full 'Dalton transactions (Cambridge, England : 2003)'
_journal_page_first 9099
_journal_page_last 9117
_journal_paper_doi 10.1039/d0dt01008a
_journal_volume 49
_journal_year 2020
_chemical_formula_moiety
;
C42 H38 Ag2 Cl Hg2 N6 O6, Cl O4
;
_chemical_formula_sum 'C42 H38 Ag2 Cl2 Hg2 N6 O10'
_chemical_formula_weight 1474.60
_space_group_crystal_system orthorhombic
_space_group_IT_number 33
_space_group_name_Hall 'P 2c -2n'
_space_group_name_H-M_alt 'P n a 21'
_atom_sites_solution_hydrogens geom
_audit_creation_method SHELXL-2018/3
_audit_update_record
;
2019-02-21 deposited with the CCDC.	2020-06-03 downloaded from the CCDC.
;
_cell_angle_alpha 90
_cell_angle_beta 90
_cell_angle_gamma 90
_cell_formula_units_Z 4
_cell_length_a 24.8547(4)
_cell_length_b 7.30010(10)
_cell_length_c 23.4383(5)
_cell_measurement_reflns_used 48081
_cell_measurement_temperature 100(2)
_cell_measurement_theta_max 31.1250
_cell_measurement_theta_min 2.3760
_cell_volume 4252.69(13)
_computing_cell_refinement 'CrysAlisPro 1.171.38.46 (Rigaku OD, 2015)'
_computing_data_collection 'CrysAlisPro 1.171.38.46 (Rigaku OD, 2015)'
_computing_data_reduction 'CrysAlisPro 1.171.38.46 (Rigaku OD, 2015)'
_computing_molecular_graphics 'Olex2 (Dolomanov et al., 2009)'
_computing_publication_material 'Olex2 (Dolomanov et al., 2009)'
_computing_structure_refinement 'SHELXL-2018/3 (Sheldrick, 2018)'
_computing_structure_solution 'Shelxt (Sheldrick, 2015)'
_diffrn_ambient_temperature 100(2)
_diffrn_measured_fraction_theta_full 0.997
_diffrn_measured_fraction_theta_max 0.973
_diffrn_measurement_device_type 'Rigaku Dual Source CCD diffractometer'
_diffrn_measurement_method '\w scans'
_diffrn_radiation_type MoK\a
_diffrn_radiation_wavelength 0.71073
_diffrn_reflns_av_R_equivalents 0.0619
_diffrn_reflns_av_unetI/netI 0.0369
_diffrn_reflns_Laue_measured_fraction_full 0.997
_diffrn_reflns_Laue_measured_fraction_max 0.973
_diffrn_reflns_limit_h_max 34
_diffrn_reflns_limit_h_min -34
_diffrn_reflns_limit_k_max 10
_diffrn_reflns_limit_k_min -10
_diffrn_reflns_limit_l_max 33
_diffrn_reflns_limit_l_min -34
_diffrn_reflns_number 106839
_diffrn_reflns_point_group_measured_fraction_full 0.997
_diffrn_reflns_point_group_measured_fraction_max 0.950
_diffrn_reflns_theta_full 25.242
_diffrn_reflns_theta_max 31.209
_diffrn_reflns_theta_min 2.389
_exptl_absorpt_coefficient_mu 8.298
_exptl_absorpt_correction_T_max 0.04500
_exptl_absorpt_correction_T_min 0.01989
_exptl_absorpt_correction_type multi-scan
_exptl_absorpt_process_details
;
Olex2 1.2
(compiled 2018.05.29 svn.r3508 for OlexSys, GUI svn.r5506)
;
_exptl_crystal_colour 'clear intense colourless'
_exptl_crystal_density_diffrn 2.303
_exptl_crystal_description needle
_exptl_crystal_F_000 2800
_exptl_crystal_size_max 0.249
_exptl_crystal_size_mid 0.058
_exptl_crystal_size_min 0.037
_refine_diff_density_max 0.741
_refine_diff_density_min -0.716
_refine_diff_density_rms 0.121
_refine_ls_abs_structure_details
;
 Refined as an inversion twin.
;
_refine_ls_abs_structure_Flack 0.375(5)
_refine_ls_extinction_method none
_refine_ls_goodness_of_fit_ref 1.028
_refine_ls_hydrogen_treatment constr
_refine_ls_matrix_type full
_refine_ls_number_parameters 966
_refine_ls_number_reflns 13110
_refine_ls_number_restraints 2027
_refine_ls_restrained_S_all 0.983
_refine_ls_R_factor_all 0.0472
_refine_ls_R_factor_gt 0.0354
_refine_ls_shift/su_max 0.002
_refine_ls_shift/su_mean 0.000
_refine_ls_structure_factor_coef Fsqd
_refine_ls_weighting_details 'w=1/[\s^2^(Fo^2^)+(0.0256P)^2^+8.7988P] where P=(Fo^2^+2Fc^2^)/3'
_refine_ls_weighting_scheme calc
_refine_ls_wR_factor_gt 0.0666
_refine_ls_wR_factor_ref 0.0705
_reflns_Friedel_coverage 0.911
_reflns_Friedel_fraction_full 0.997
_reflns_Friedel_fraction_max 0.926
_reflns_number_gt 11305
_reflns_number_total 13110
_reflns_threshold_expression 'I > 2\s(I)'
_cod_data_source_file d0dt01008a2.cif
_cod_data_source_block shelx_CCDC3
_cod_depositor_comments 'Adding full bibliography for 7704622--7704632.cif.'
_cod_database_code 7704625
_shelx_shelxl_version_number 2018/3
_shelx_space_group_comment
;
The symmetry employed for this shelxl refinement is uniquely defined
by the following loop, which should always be used as a source of
symmetry information in preference to the above space-group names.
They are only intended as comments.
;

loop_
_space_group_symop_operation_xyz
'x, y, z'
'-x, -y, z+1/2'
'x+1/2, -y+1/2, z'
'-x+1/2, y+1/2, z+1/2'

loop_
_atom_site_label
_atom_site_type_symbol
_atom_site_fract_x
_atom_site_fract_y
_atom_site_fract_z
_atom_site_U_iso_or_equiv
_atom_site_adp_type
_atom_site_occupancy
_atom_site_site_symmetry_order
_atom_site_calc_flag
_atom_site_refinement_flags_posn
_atom_site_refinement_flags_adp
_atom_site_refinement_flags_occupancy
_atom_site_disorder_assembly
_atom_site_disorder_group
Hg1 Hg 0.66720(3) 0.63753(9) 0.45532(3) 0.02469(14) Uani 0.7114(17) 1 d . . P A 1
Ag1 Ag 0.64672(5) 0.6479(2) 0.57394(7) 0.0346(3) Uani 0.7114(17) 1 d . . P A 1
C1A C 0.7408(3) 0.5064(15) 0.4699(4) 0.0270(15) Uani 0.7114(17) 1 d G U P A 1
C2A C 0.7688(3) 0.4358(15) 0.4235(4) 0.0290(17) Uani 0.7114(17) 1 d G U P A 1
H2AA H 0.754744 0.449759 0.386005 0.035 Uiso 0.7114(17) 1 calc R U P A 1
C3A C 0.8172(3) 0.3447(13) 0.4318(4) 0.0294(17) Uani 0.7114(17) 1 d G U P A 1
H3AA H 0.836343 0.296399 0.400084 0.035 Uiso 0.7114(17) 1 calc R U P A 1
C4A C 0.8378(3) 0.3242(12) 0.4866(4) 0.0280(16) Uani 0.7114(17) 1 d G U P A 1
H4AA H 0.870909 0.261897 0.492324 0.034 Uiso 0.7114(17) 1 calc R U P A 1
C5A C 0.8098(2) 0.3948(11) 0.5330(4) 0.0281(14) Uani 0.7114(17) 1 d G U P A 1
C6A C 0.7614(2) 0.4859(12) 0.5247(4) 0.0278(12) Uani 0.7114(17) 1 d G U P A 1
N1A N 0.7334(3) 0.5565(16) 0.5711(4) 0.0295(13) Uani 0.7114(17) 1 d G U P A 1
C7A C 0.7540(3) 0.5360(18) 0.6259(4) 0.0308(17) Uani 0.7114(17) 1 d G U P A 1
H7AA H 0.734867 0.584230 0.657628 0.037 Uiso 0.7114(17) 1 calc R U P A 1
C8A C 0.8024(3) 0.4449(17) 0.6343(4) 0.0330(18) Uani 0.7114(17) 1 d G U P A 1
H8AA H 0.816466 0.430872 0.671709 0.040 Uiso 0.7114(17) 1 calc R U P A 1
C9A C 0.8304(3) 0.3743(15) 0.5878(4) 0.0322(16) Uani 0.7114(17) 1 d G U P A 1
H9AA H 0.863501 0.312011 0.593549 0.039 Uiso 0.7114(17) 1 calc R U P A 1
C10A C 0.5909(3) 0.7567(10) 0.4386(3) 0.0327(15) Uani 0.7114(17) 1 d G U P A 1
C11A C 0.5752(4) 0.7796(10) 0.3821(3) 0.0369(17) Uani 0.7114(17) 1 d G U P A 1
H11A H 0.597381 0.735486 0.352147 0.044 Uiso 0.7114(17) 1 calc R U P A 1
C12A C 0.5270(4) 0.8672(9) 0.3696(3) 0.0404(18) Uani 0.7114(17) 1 d G U P A 1
H12D H 0.516198 0.882893 0.330983 0.048 Uiso 0.7114(17) 1 calc R U P A 1
C13A C 0.4945(3) 0.9318(9) 0.4135(3) 0.0375(17) Uani 0.7114(17) 1 d G U P A 1
H13D H 0.461517 0.991655 0.404858 0.045 Uiso 0.7114(17) 1 calc R U P A 1
C14A C 0.5102(3) 0.9089(7) 0.4699(3) 0.0348(14) Uani 0.7114(17) 1 d G U P A 1
C15A C 0.5584(3) 0.8213(7) 0.4825(3) 0.0322(13) Uani 0.7114(17) 1 d G U P A 1
N2A N 0.5742(3) 0.7983(9) 0.5389(3) 0.0318(14) Uani 0.7114(17) 1 d G U P A 1
C16A C 0.5417(4) 0.8629(9) 0.5828(3) 0.0358(17) Uani 0.7114(17) 1 d G U P A 1
H16A H 0.552471 0.847249 0.621400 0.043 Uiso 0.7114(17) 1 calc R U P A 1
C17A C 0.4935(4) 0.9505(10) 0.5702(3) 0.0387(18) Uani 0.7114(17) 1 d G U P A 1
H17A H 0.471287 0.994657 0.600239 0.046 Uiso 0.7114(17) 1 calc R U P A 1
C18A C 0.4777(3) 0.9735(10) 0.5138(3) 0.0370(17) Uani 0.7114(17) 1 d G U P A 1
H18A H 0.444781 1.033306 0.505200 0.044 Uiso 0.7114(17) 1 calc R U P A 1
Hg2 Hg 0.53202(2) 0.37880(7) 0.54568(3) 0.02528(13) Uani 0.7114(17) 1 d . . P A 1
Ag2 Ag 0.56832(5) 0.32643(19) 0.43300(8) 0.0411(3) Uani 0.7114(17) 1 d . . P A 1
C1B C 0.4595(3) 0.4898(13) 0.5170(3) 0.0296(14) Uani 0.7114(17) 1 d G U P A 1
C2B C 0.4226(4) 0.5559(14) 0.5565(2) 0.0317(15) Uani 0.7114(17) 1 d G U P A 1
H2BA H 0.429873 0.546001 0.596147 0.038 Uiso 0.7114(17) 1 calc R U P A 1
C3B C 0.3751(3) 0.6366(11) 0.5379(2) 0.0340(16) Uani 0.7114(17) 1 d G U P A 1
H3BA H 0.349830 0.681756 0.564923 0.041 Uiso 0.7114(17) 1 calc R U P A 1
C4B C 0.3644(2) 0.6511(9) 0.4799(2) 0.0330(16) Uani 0.7114(17) 1 d G U P A 1
H4BA H 0.331936 0.706188 0.467202 0.040 Uiso 0.7114(17) 1 calc R U P A 1
C5B C 0.4013(2) 0.5849(7) 0.4404(2) 0.0341(15) Uani 0.7114(17) 1 d G U P A 1
C6B C 0.4489(2) 0.5043(8) 0.4589(2) 0.0317(14) Uani 0.7114(17) 1 d G U P A 1
N1B N 0.4858(2) 0.4382(11) 0.4194(3) 0.0360(15) Uani 0.7114(17) 1 d G U P A 1
C7B C 0.4752(3) 0.4527(10) 0.3614(3) 0.0405(17) Uani 0.7114(17) 1 d G U P A 1
H7BA H 0.500417 0.407492 0.334383 0.049 Uiso 0.7114(17) 1 calc R U P A 1
C8B C 0.4276(3) 0.5333(10) 0.3428(2) 0.0420(17) Uani 0.7114(17) 1 d G U P A 1
H8BA H 0.420375 0.543245 0.303157 0.050 Uiso 0.7114(17) 1 calc R U P A 1
C9B C 0.3907(2) 0.5995(10) 0.3823(2) 0.0394(17) Uani 0.7114(17) 1 d G U P A 1
H9BA H 0.358225 0.654570 0.369651 0.047 Uiso 0.7114(17) 1 calc R U P A 1
C10B C 0.6067(3) 0.2900(11) 0.5829(4) 0.0415(19) Uani 0.7114(17) 1 d G U P A 1
C11B C 0.6149(3) 0.2950(10) 0.6416(3) 0.0446(19) Uani 0.7114(17) 1 d G U P A 1
H11B H 0.589337 0.353793 0.665534 0.054 Uiso 0.7114(17) 1 calc R U P A 1
C12B C 0.6603(3) 0.2140(10) 0.6651(3) 0.049(2) Uani 0.7114(17) 1 d G U P A 1
H12E H 0.665878 0.217366 0.705205 0.059 Uiso 0.7114(17) 1 calc R U P A 1
C13B C 0.6977(3) 0.1279(9) 0.6300(3) 0.047(2) Uani 0.7114(17) 1 d G U P A 1
H13E H 0.728735 0.072527 0.646135 0.057 Uiso 0.7114(17) 1 calc R U P A 1
C14B C 0.6895(2) 0.1229(7) 0.5714(3) 0.0451(18) Uani 0.7114(17) 1 d G U P A 1
C15B C 0.6441(2) 0.2040(8) 0.5478(3) 0.0410(18) Uani 0.7114(17) 1 d G U P A 1
N2B N 0.6359(3) 0.1990(11) 0.4892(3) 0.0414(18) Uani 0.7114(17) 1 d G U P A 1
C16B C 0.6733(3) 0.1129(12) 0.4541(3) 0.0431(18) Uani 0.7114(17) 1 d G U P A 1
H16B H 0.667716 0.109510 0.413979 0.052 Uiso 0.7114(17) 1 calc R U P A 1
C17B C 0.7187(3) 0.0319(11) 0.4776(3) 0.0447(19) Uani 0.7114(17) 1 d G U P A 1
H17B H 0.744257 -0.026918 0.453647 0.054 Uiso 0.7114(17) 1 calc R U P A 1
C18B C 0.7269(2) 0.0369(9) 0.5363(3) 0.045(2) Uani 0.7114(17) 1 d G U P A 1
H18B H 0.757944 -0.018510 0.552388 0.055 Uiso 0.7114(17) 1 calc R U P A 1
Hg1A Hg 0.65387(5) 0.67664(17) 0.55225(7) 0.0207(3) Uani 0.2886(17) 1 d . . P A 2
Ag1A Ag 0.66546(16) 0.6204(5) 0.43356(17) 0.0310(8) Uani 0.2886(17) 1 d . . P A 2
C1C C 0.5759(9) 0.773(3) 0.5403(8) 0.0321(18) Uani 0.2886(17) 1 d G U P A 2
C2C C 0.5456(11) 0.817(3) 0.5883(7) 0.034(2) Uani 0.2886(17) 1 d G U P A 2
H2CA H 0.557908 0.782677 0.625134 0.040 Uiso 0.2886(17) 1 calc R U P A 2
C3C C 0.4971(11) 0.910(3) 0.5823(7) 0.036(2) Uani 0.2886(17) 1 d G U P A 2
H3CA H 0.476401 0.939829 0.615086 0.044 Uiso 0.2886(17) 1 calc R U P A 2
C4C C 0.4791(9) 0.960(3) 0.5284(7) 0.035(2) Uani 0.2886(17) 1 d G U P A 2
H4CA H 0.445967 1.023932 0.524315 0.042 Uiso 0.2886(17) 1 calc R U P A 2
C5C C 0.5094(7) 0.9167(18) 0.4804(7) 0.0349(17) Uani 0.2886(17) 1 d G U P A 2
C6C C 0.5578(7) 0.8234(18) 0.4864(8) 0.0328(16) Uani 0.2886(17) 1 d G U P A 2
N1C N 0.5882(8) 0.780(3) 0.4385(9) 0.0342(18) Uani 0.2886(17) 1 d G U P A 2
C7C C 0.5701(10) 0.830(3) 0.3845(8) 0.035(2) Uani 0.2886(17) 1 d G U P A 2
H7CA H 0.590809 0.800291 0.351766 0.042 Uiso 0.2886(17) 1 calc R U P A 2
C8C C 0.5217(10) 0.923(2) 0.3786(7) 0.036(2) Uani 0.2886(17) 1 d G U P A 2
H8CA H 0.509302 0.957443 0.341717 0.044 Uiso 0.2886(17) 1 calc R U P A 2
C9C C 0.4913(8) 0.967(2) 0.4265(7) 0.037(2) Uani 0.2886(17) 1 d G U P A 2
H9CA H 0.458228 1.030496 0.422439 0.045 Uiso 0.2886(17) 1 calc R U P A 2
C10C C 0.7278(8) 0.557(4) 0.5703(12) 0.0283(18) Uani 0.2886(17) 1 d G U P A 2
C11C C 0.7431(9) 0.534(5) 0.6268(11) 0.030(2) Uani 0.2886(17) 1 d G U P A 2
H11C H 0.720325 0.575447 0.656710 0.036 Uiso 0.2886(17) 1 calc R U P A 2
C12C C 0.7917(10) 0.449(5) 0.6397(9) 0.032(2) Uani 0.2886(17) 1 d G U P A 2
H12F H 0.802120 0.432771 0.678370 0.039 Uiso 0.2886(17) 1 calc R U P A 2
C13C C 0.8250(8) 0.388(4) 0.5960(10) 0.030(2) Uani 0.2886(17) 1 d G U P A 2
H13F H 0.858168 0.330054 0.604809 0.036 Uiso 0.2886(17) 1 calc R U P A 2
C14C C 0.8097(6) 0.412(3) 0.5395(9) 0.0286(16) Uani 0.2886(17) 1 d G U P A 2
C15C C 0.7611(6) 0.496(3) 0.5266(10) 0.0275(15) Uani 0.2886(17) 1 d G U P A 2
N2C N 0.7458(8) 0.520(4) 0.4700(11) 0.0269(18) Uani 0.2886(17) 1 d G U P A 2
C16C C 0.7791(9) 0.459(4) 0.4263(10) 0.028(2) Uani 0.2886(17) 1 d G U P A 2
H16C H 0.768625 0.475413 0.387669 0.033 Uiso 0.2886(17) 1 calc R U P A 2
C17C C 0.8277(8) 0.374(4) 0.4392(10) 0.029(2) Uani 0.2886(17) 1 d G U P A 2
H17C H 0.850420 0.332737 0.409326 0.035 Uiso 0.2886(17) 1 calc R U P A 2
C18C C 0.8430(7) 0.351(3) 0.4958(10) 0.029(2) Uani 0.2886(17) 1 d G U P A 2
H18C H 0.876168 0.292775 0.504546 0.035 Uiso 0.2886(17) 1 calc R U P A 2
Hg2A Hg 0.56542(5) 0.31941(17) 0.45811(7) 0.0251(3) Uani 0.2886(17) 1 d . . P A 2
Ag2A Ag 0.53267(10) 0.4252(5) 0.56779(15) 0.0300(6) Uani 0.2886(17) 1 d . . P A 2
C1D C 0.6321(8) 0.201(3) 0.4746(9) 0.041(2) Uani 0.2886(17) 1 d G U P A 2
C2D C 0.6671(9) 0.130(3) 0.4340(8) 0.041(2) Uani 0.2886(17) 1 d G U P A 2
H2DA H 0.658498 0.137550 0.394636 0.049 Uiso 0.2886(17) 1 calc R U P A 2
C3D C 0.7148(8) 0.047(3) 0.4512(8) 0.042(2) Uani 0.2886(17) 1 d G U P A 2
H3DA H 0.738710 -0.002322 0.423521 0.050 Uiso 0.2886(17) 1 calc R U P A 2
C4D C 0.7274(6) 0.035(2) 0.5089(8) 0.042(2) Uani 0.2886(17) 1 d G U P A 2
H4DA H 0.759936 -0.021853 0.520596 0.050 Uiso 0.2886(17) 1 calc R U P A 2
C5D C 0.6923(6) 0.1064(17) 0.5494(8) 0.044(2) Uani 0.2886(17) 1 d G U P A 2
C6D C 0.6447(6) 0.190(2) 0.5322(9) 0.042(2) Uani 0.2886(17) 1 d G U P A 2
N1D N 0.6096(7) 0.261(3) 0.5727(10) 0.042(2) Uani 0.2886(17) 1 d G U P A 2
C7D C 0.6223(8) 0.249(3) 0.6304(10) 0.044(2) Uani 0.2886(17) 1 d G U P A 2
H7DA H 0.598307 0.298253 0.658071 0.053 Uiso 0.2886(17) 1 calc R U P A 2
C8D C 0.6699(9) 0.166(2) 0.6475(8) 0.045(2) Uani 0.2886(17) 1 d G U P A 2
H8DA H 0.678518 0.158382 0.686958 0.055 Uiso 0.2886(17) 1 calc R U P A 2
C9D C 0.7049(7) 0.095(2) 0.6070(8) 0.046(2) Uani 0.2886(17) 1 d G U P A 2
H9DA H 0.737505 0.038036 0.618770 0.055 Uiso 0.2886(17) 1 calc R U P A 2
C10D C 0.4941(7) 0.405(3) 0.4178(8) 0.0357(19) Uani 0.2886(17) 1 d G U P A 2
C11D C 0.4888(7) 0.399(3) 0.3588(8) 0.038(2) Uani 0.2886(17) 1 d G U P A 2
H11D H 0.516239 0.343914 0.336325 0.046 Uiso 0.2886(17) 1 calc R U P A 2
C12D C 0.4435(8) 0.472(3) 0.3327(7) 0.038(2) Uani 0.2886(17) 1 d G U P A 2
H12G H 0.439933 0.467814 0.292389 0.046 Uiso 0.2886(17) 1 calc R U P A 2
C13D C 0.4034(6) 0.553(2) 0.3656(6) 0.0369(19) Uani 0.2886(17) 1 d G U P A 2
H13G H 0.372418 0.602972 0.347790 0.044 Uiso 0.2886(17) 1 calc R U P A 2
C14D C 0.4086(6) 0.5594(18) 0.4246(6) 0.0353(17) Uani 0.2886(17) 1 d G U P A 2
C15D C 0.4539(6) 0.486(2) 0.4507(7) 0.0326(16) Uani 0.2886(17) 1 d G U P A 2
N2D N 0.4592(8) 0.492(3) 0.5097(7) 0.0317(18) Uani 0.2886(17) 1 d G U P A 2
C16D C 0.4191(9) 0.573(3) 0.5427(6) 0.0318(19) Uani 0.2886(17) 1 d G U P A 2
H16D H 0.422636 0.577299 0.582984 0.038 Uiso 0.2886(17) 1 calc R U P A 2
C17D C 0.3737(8) 0.646(3) 0.5166(7) 0.0329(19) Uani 0.2886(17) 1 d G U P A 2
H17D H 0.346328 0.701201 0.539050 0.039 Uiso 0.2886(17) 1 calc R U P A 2
C18D C 0.3685(6) 0.640(2) 0.4575(7) 0.0350(19) Uani 0.2886(17) 1 d G U P A 2
H18D H 0.337535 0.689948 0.439712 0.042 Uiso 0.2886(17) 1 calc R U P A 2
O1S O 0.6377(3) 0.7024(9) 0.6750(3) 0.0541(16) Uani 1 1 d D U . . .
N1S N 0.6370(4) 0.8552(11) 0.7577(3) 0.0582(19) Uani 1 1 d D U . . .
C11S C 0.6163(4) 0.8091(13) 0.7103(3) 0.0585(19) Uani 1 1 d D U . . .
H11E H 0.582174 0.859073 0.700855 0.070 Uiso 1 1 calc R U . . .
C12S C 0.6143(6) 0.9884(18) 0.7953(4) 0.086(4) Uani 1 1 d D U . . .
H12A H 0.582383 1.042821 0.777470 0.130 Uiso 1 1 calc R U . . .
H12B H 0.640886 1.084486 0.802861 0.130 Uiso 1 1 calc R U . . .
H12C H 0.604043 0.929425 0.831200 0.130 Uiso 1 1 calc R U . . .
C13S C 0.6912(4) 0.7936(18) 0.7735(4) 0.074(3) Uani 1 1 d D U . . .
H13A H 0.705561 0.714090 0.743469 0.110 Uiso 1 1 calc R U . . .
H13B H 0.689525 0.725347 0.809503 0.110 Uiso 1 1 calc R U . . .
H13C H 0.714786 0.900180 0.778210 0.110 Uiso 1 1 calc R U . . .
O2S O 0.5925(5) 0.2752(15) 0.3369(4) 0.063(2) Uani 0.660(9) 1 d D U P A 1
N2S N 0.6264(6) 0.3071(19) 0.2492(4) 0.057(2) Uani 0.660(9) 1 d D U P A 1
C21S C 0.6246(6) 0.347(2) 0.3020(5) 0.059(2) Uani 0.660(9) 1 d D U P A 1
H21A H 0.649044 0.436324 0.315990 0.071 Uiso 0.660(9) 1 calc R U P A 1
C22S C 0.5878(6) 0.190(2) 0.2224(7) 0.065(3) Uani 0.660(9) 1 d D U P A 1
H22A H 0.567199 0.124809 0.251652 0.098 Uiso 0.660(9) 1 calc R U P A 1
H22B H 0.606473 0.101473 0.198036 0.098 Uiso 0.660(9) 1 calc R U P A 1
H22C H 0.563316 0.264125 0.199095 0.098 Uiso 0.660(9) 1 calc R U P A 1
C23S C 0.6614(6) 0.408(2) 0.2096(6) 0.054(3) Uani 0.660(9) 1 d D U P A 1
H23A H 0.683998 0.493275 0.231140 0.081 Uiso 0.660(9) 1 calc R U P A 1
H23B H 0.639223 0.475897 0.182373 0.081 Uiso 0.660(9) 1 calc R U P A 1
H23C H 0.684313 0.320848 0.188977 0.081 Uiso 0.660(9) 1 calc R U P A 1
O2T O 0.6317(9) 0.387(3) 0.3601(6) 0.059(3) Uani 0.340(9) 1 d D U P A 2
N2T N 0.6298(14) 0.308(3) 0.2679(7) 0.059(2) Uani 0.340(9) 1 d D U P A 2
C21T C 0.6414(13) 0.416(3) 0.3084(7) 0.059(2) Uani 0.340(9) 1 d D U P A 2
H21B H 0.658828 0.528008 0.298770 0.071 Uiso 0.340(9) 1 calc R U P A 2
C22T C 0.6411(15) 0.345(4) 0.2093(7) 0.062(4) Uani 0.340(9) 1 d D U P A 2
H22D H 0.648340 0.476406 0.204543 0.093 Uiso 0.340(9) 1 calc R U P A 2
H22E H 0.610034 0.310653 0.185921 0.093 Uiso 0.340(9) 1 calc R U P A 2
H22F H 0.672647 0.274761 0.197253 0.093 Uiso 0.340(9) 1 calc R U P A 2
C23T C 0.6008(13) 0.136(3) 0.2781(10) 0.064(3) Uani 0.340(9) 1 d D U P A 2
H23D H 0.613874 0.079484 0.313486 0.097 Uiso 0.340(9) 1 calc R U P A 2
H23E H 0.606999 0.051637 0.246154 0.097 Uiso 0.340(9) 1 calc R U P A 2
H23F H 0.562217 0.160747 0.281538 0.097 Uiso 0.340(9) 1 calc R U P A 2
Cl1 Cl 0.47453(8) 0.3012(3) 0.70157(8) 0.0372(4) Uani 1 1 d D . . . .
O11 O 0.4563(5) 0.3692(15) 0.7546(4) 0.075(3) Uani 0.765(11) 1 d D U P B 1
O12 O 0.5119(6) 0.1548(19) 0.7092(8) 0.067(4) Uani 0.765(11) 1 d D U P B 1
O13 O 0.4316(4) 0.2463(12) 0.6673(4) 0.053(2) Uani 0.765(11) 1 d D U P B 1
O14 O 0.5021(3) 0.4524(12) 0.6726(4) 0.057(3) Uani 0.765(11) 1 d D U P B 1
O11A O 0.4237(9) 0.268(4) 0.7331(11) 0.061(7) Uani 0.235(11) 1 d D U P B 2
O12A O 0.5050(17) 0.135(5) 0.709(2) 0.072(13) Uani 0.235(11) 1 d D U P B 2
O13A O 0.4600(10) 0.315(4) 0.6440(8) 0.049(6) Uani 0.235(11) 1 d D U P B 2
O14A O 0.4996(13) 0.452(4) 0.7221(14) 0.081(8) Uani 0.235(11) 1 d D U P B 2
Cl2 Cl 0.7313(6) 0.824(2) 0.3058(6) 0.034(2) Uani 0.454(11) 1 d D U P C 1
O21 O 0.7410(8) 0.727(3) 0.2556(6) 0.075(5) Uani 0.454(11) 1 d D U P C 1
O22 O 0.7041(8) 0.988(2) 0.2946(9) 0.077(5) Uani 0.454(11) 1 d D U P C 1
O23 O 0.7788(6) 0.854(3) 0.3384(7) 0.067(4) Uani 0.454(11) 1 d D U P C 1
O24 O 0.6975(8) 0.701(3) 0.3394(10) 0.070(6) Uani 0.454(11) 1 d D U P C 1
Cl2A Cl 0.7387(8) 0.852(3) 0.3156(8) 0.034(3) Uani 0.371(11) 1 d D U P A 2
O21A O 0.7812(7) 0.734(3) 0.3014(9) 0.072(5) Uani 0.371(11) 1 d D U P A 2
O22A O 0.7581(8) 0.971(3) 0.3594(8) 0.077(6) Uani 0.371(11) 1 d D U P A 2
O23A O 0.6919(9) 0.768(4) 0.3384(13) 0.073(7) Uani 0.371(11) 1 d D U P A 2
O24A O 0.7228(8) 0.957(3) 0.2674(8) 0.067(5) Uani 0.371(11) 1 d D U P A 2
Cl2B Cl 0.7342(12) 0.886(4) 0.3087(13) 0.040(5) Uani 0.175(8) 1 d D U P D 3
O21B O 0.7755(13) 0.853(5) 0.2692(14) 0.063(7) Uani 0.175(8) 1 d D U P D 3
O22B O 0.7378(16) 0.757(5) 0.3549(13) 0.073(7) Uani 0.175(8) 1 d D U P D 3
O23B O 0.6826(12) 0.864(6) 0.2818(16) 0.072(7) Uani 0.175(8) 1 d D U P D 3
O24B O 0.7373(14) 1.064(4) 0.3316(15) 0.074(7) Uani 0.175(8) 1 d D U P D 3

loop_
_atom_site_aniso_label
_atom_site_aniso_U_11
_atom_site_aniso_U_22
_atom_site_aniso_U_33
_atom_site_aniso_U_23
_atom_site_aniso_U_13
_atom_site_aniso_U_12
Hg1 0.02378(19) 0.01653(19) 0.0338(4) 0.0015(3) 0.0021(3) -0.00150(14)
Ag1 0.0293(5) 0.0392(6) 0.0355(7) -0.0094(5) 0.0027(5) 0.0042(4)
C1A 0.019(3) 0.020(3) 0.043(3) 0.004(3) 0.004(2) -0.005(3)
C2A 0.019(3) 0.024(4) 0.045(3) 0.006(3) 0.006(3) -0.007(3)
C3A 0.020(3) 0.022(4) 0.046(3) 0.005(3) 0.013(3) -0.008(3)
C4A 0.018(3) 0.018(3) 0.048(3) 0.001(3) 0.008(3) -0.004(3)
C5A 0.021(2) 0.018(3) 0.045(3) 0.002(3) 0.007(2) -0.003(2)
C6A 0.021(2) 0.019(3) 0.044(3) 0.000(2) 0.006(2) -0.005(2)
N1A 0.022(3) 0.023(3) 0.044(3) -0.006(2) 0.003(2) -0.004(2)
C7A 0.020(4) 0.029(3) 0.043(3) -0.006(3) 0.003(3) -0.005(3)
C8A 0.023(4) 0.032(3) 0.044(3) -0.002(3) 0.002(3) -0.004(3)
C9A 0.023(3) 0.025(3) 0.049(3) -0.003(3) 0.003(3) -0.004(3)
C10A 0.030(3) 0.016(3) 0.052(3) -0.001(3) -0.002(3) -0.002(3)
C11A 0.035(3) 0.021(4) 0.055(3) 0.004(3) -0.007(3) -0.001(3)
C12A 0.038(3) 0.026(4) 0.057(4) 0.005(3) -0.008(3) 0.000(3)
C13A 0.033(3) 0.018(3) 0.061(4) 0.003(3) -0.006(3) -0.001(3)
C14A 0.029(3) 0.016(2) 0.060(3) -0.001(3) -0.002(3) -0.003(2)
C15A 0.028(2) 0.014(2) 0.055(3) -0.004(2) -0.002(2) -0.003(2)
N2A 0.031(3) 0.012(3) 0.053(3) -0.011(3) 0.001(2) -0.003(2)
C16A 0.031(3) 0.018(4) 0.058(3) -0.011(3) 0.000(3) -0.001(3)
C17A 0.032(3) 0.021(3) 0.063(4) -0.010(3) 0.003(3) 0.001(3)
C18A 0.028(3) 0.017(3) 0.066(4) -0.004(3) -0.003(3) 0.000(3)
Hg2 0.01993(17) 0.0209(2) 0.0350(4) 0.0040(2) -0.0012(2) -0.00437(15)
Ag2 0.0339(5) 0.0442(6) 0.0453(8) -0.0050(6) 0.0110(6) -0.0044(4)
C1B 0.024(3) 0.019(3) 0.046(3) 0.008(3) -0.003(3) -0.002(2)
C2B 0.027(3) 0.022(3) 0.045(4) 0.004(3) -0.004(3) -0.001(2)
C3B 0.028(3) 0.025(3) 0.048(4) 0.005(3) 0.000(3) -0.002(2)
C4B 0.025(3) 0.025(3) 0.049(4) 0.012(3) -0.002(3) -0.003(2)
C5B 0.029(3) 0.026(3) 0.047(3) 0.011(3) -0.003(3) -0.004(2)
C6B 0.025(3) 0.023(3) 0.047(3) 0.009(3) -0.001(3) -0.006(2)
N1B 0.033(3) 0.027(3) 0.048(3) 0.009(3) 0.003(3) -0.006(3)
C7B 0.040(3) 0.034(4) 0.048(3) 0.011(3) 0.003(3) -0.004(3)
C8B 0.042(4) 0.036(4) 0.048(3) 0.012(3) -0.002(3) -0.004(3)
C9B 0.036(3) 0.032(3) 0.050(4) 0.013(3) -0.003(3) -0.003(3)
C10B 0.022(3) 0.017(3) 0.084(5) 0.012(3) 0.000(3) -0.005(3)
C11B 0.026(3) 0.023(4) 0.085(5) 0.012(4) -0.003(3) -0.006(3)
C12B 0.032(3) 0.027(4) 0.087(5) 0.013(4) -0.007(3) -0.006(3)
C13B 0.028(3) 0.027(3) 0.088(5) 0.012(4) -0.009(4) -0.004(3)
C14B 0.025(3) 0.021(3) 0.089(5) 0.009(3) -0.006(3) -0.004(2)
C15B 0.021(2) 0.017(3) 0.085(5) 0.008(3) -0.005(3) -0.006(2)
N2B 0.020(3) 0.017(3) 0.086(5) 0.005(3) -0.002(3) -0.005(2)
C16B 0.022(3) 0.019(3) 0.089(5) 0.003(4) -0.001(4) -0.004(2)
C17B 0.024(3) 0.017(3) 0.093(5) 0.002(4) -0.001(4) -0.001(2)
C18B 0.024(3) 0.019(3) 0.094(5) 0.007(4) -0.006(4) -0.005(2)
Hg1A 0.0216(5) 0.0168(4) 0.0237(7) -0.0005(5) -0.0013(5) -0.0035(3)
Ag1A 0.0354(14) 0.0295(13) 0.0282(18) -0.0001(13) 0.0065(14) 0.0084(9)
C1C 0.029(3) 0.014(4) 0.054(3) -0.008(3) -0.001(3) -0.001(3)
C2C 0.031(4) 0.012(4) 0.057(4) -0.011(4) 0.001(3) 0.002(4)
C3C 0.031(4) 0.017(4) 0.061(4) -0.006(4) 0.001(4) 0.002(4)
C4C 0.028(3) 0.017(4) 0.061(4) -0.003(4) 0.001(3) 0.000(3)
C5C 0.029(3) 0.016(3) 0.059(3) -0.002(3) -0.002(3) -0.002(3)
C6C 0.029(3) 0.014(3) 0.055(3) -0.004(3) -0.002(3) -0.003(3)
N1C 0.032(3) 0.018(4) 0.053(3) 0.000(3) -0.003(3) -0.004(3)
C7C 0.034(4) 0.018(4) 0.054(4) 0.000(4) -0.005(3) -0.001(4)
C8C 0.035(4) 0.017(4) 0.057(4) 0.001(4) -0.006(3) 0.001(4)
C9C 0.033(4) 0.019(4) 0.060(4) -0.001(4) -0.004(3) -0.001(3)
C10C 0.020(3) 0.022(3) 0.043(3) -0.005(3) 0.004(3) -0.005(3)
C11C 0.020(4) 0.027(3) 0.043(3) -0.005(3) 0.001(4) -0.006(4)
C12C 0.022(4) 0.030(4) 0.045(4) -0.003(4) 0.003(3) -0.004(4)
C13C 0.021(4) 0.024(4) 0.045(4) -0.002(4) 0.004(3) -0.004(3)
C14C 0.021(3) 0.019(3) 0.045(3) 0.001(3) 0.006(3) -0.005(3)
C15C 0.020(3) 0.018(3) 0.044(3) 0.000(3) 0.006(3) -0.005(3)
N2C 0.019(3) 0.019(4) 0.043(3) 0.004(3) 0.006(3) -0.008(3)
C16C 0.019(4) 0.020(4) 0.044(3) 0.003(4) 0.005(3) -0.009(4)
C17C 0.019(4) 0.023(4) 0.046(4) 0.001(4) 0.007(4) -0.007(4)
C18C 0.019(3) 0.021(4) 0.047(4) 0.003(4) 0.007(3) -0.006(3)
Hg2A 0.0221(5) 0.0235(5) 0.0298(8) 0.0054(5) -0.0053(5) -0.0051(3)
Ag2A 0.0242(10) 0.0350(15) 0.0307(16) 0.0023(11) -0.0009(10) 0.0035(9)
C1D 0.021(3) 0.017(3) 0.086(5) 0.005(4) -0.003(4) -0.004(3)
C2D 0.020(4) 0.016(4) 0.088(5) 0.006(4) -0.002(4) -0.001(3)
C3D 0.022(4) 0.016(4) 0.088(6) 0.005(5) -0.002(5) -0.002(3)
C4D 0.021(3) 0.016(3) 0.089(5) 0.005(4) -0.005(4) -0.004(3)
C5D 0.024(3) 0.020(3) 0.088(5) 0.006(4) -0.005(3) -0.004(3)
C6D 0.021(3) 0.018(3) 0.086(5) 0.007(4) -0.005(3) -0.006(3)
N1D 0.023(3) 0.018(4) 0.085(5) 0.011(4) -0.004(4) -0.008(3)
C7D 0.025(4) 0.021(4) 0.085(5) 0.011(4) -0.002(4) -0.004(3)
C8D 0.027(4) 0.023(4) 0.086(5) 0.011(4) -0.004(4) -0.002(3)
C9D 0.026(3) 0.023(3) 0.089(5) 0.009(4) -0.005(4) -0.003(3)
C10D 0.032(4) 0.028(4) 0.047(3) 0.009(4) 0.003(3) -0.004(3)
C11D 0.035(4) 0.031(4) 0.047(4) 0.012(4) 0.000(4) -0.001(4)
C12D 0.036(4) 0.032(4) 0.048(4) 0.012(4) 0.000(3) -0.001(4)
C13D 0.033(4) 0.030(4) 0.047(4) 0.011(4) -0.001(3) -0.002(3)
C14D 0.031(3) 0.027(3) 0.048(3) 0.010(3) -0.002(3) -0.004(3)
C15D 0.028(3) 0.023(3) 0.047(3) 0.008(3) -0.001(3) -0.005(3)
N2D 0.026(3) 0.021(3) 0.048(4) 0.005(4) -0.002(3) -0.003(3)
C16D 0.027(3) 0.023(3) 0.046(4) 0.005(4) -0.002(4) -0.002(3)
C17D 0.027(3) 0.024(3) 0.048(4) 0.008(4) -0.002(4) -0.002(3)
C18D 0.030(3) 0.027(3) 0.048(4) 0.011(4) -0.002(4) -0.005(3)
O1S 0.069(4) 0.050(3) 0.043(3) -0.017(3) 0.008(3) 0.006(3)
N1S 0.095(5) 0.053(4) 0.027(3) -0.005(3) 0.001(3) 0.028(4)
C11S 0.082(5) 0.058(4) 0.035(3) -0.009(3) 0.007(3) 0.016(4)
C12S 0.133(9) 0.101(8) 0.025(4) -0.017(4) -0.009(5) 0.072(7)
C13S 0.085(7) 0.088(7) 0.048(5) -0.023(5) -0.002(5) 0.024(6)
O2S 0.072(5) 0.055(4) 0.062(4) -0.009(4) 0.030(4) -0.009(4)
N2S 0.063(4) 0.049(4) 0.061(4) -0.014(4) 0.029(4) -0.003(3)
C21S 0.067(5) 0.051(4) 0.060(4) -0.011(4) 0.029(4) -0.005(4)
C22S 0.065(6) 0.058(6) 0.073(6) -0.017(5) 0.025(6) -0.006(5)
C23S 0.054(7) 0.047(6) 0.061(6) -0.007(5) 0.029(5) 0.003(5)
O2T 0.067(5) 0.052(5) 0.057(5) -0.010(5) 0.026(5) -0.004(5)
N2T 0.066(5) 0.051(4) 0.061(5) -0.013(4) 0.026(5) -0.004(4)
C21T 0.067(5) 0.052(5) 0.059(5) -0.012(4) 0.027(4) -0.005(4)
C22T 0.070(8) 0.055(8) 0.061(6) -0.014(6) 0.021(7) 0.002(7)
C23T 0.068(7) 0.056(6) 0.069(7) -0.014(6) 0.022(7) -0.008(6)
Cl1 0.0357(9) 0.0513(11) 0.0245(8) -0.0031(8) -0.0017(7) 0.0044(8)
O11 0.094(8) 0.094(8) 0.037(5) -0.016(5) 0.012(5) 0.002(7)
O12 0.037(6) 0.087(8) 0.077(8) 0.035(7) 0.006(6) 0.018(6)
O13 0.055(5) 0.050(5) 0.052(5) -0.005(4) -0.033(4) -0.002(4)
O14 0.049(5) 0.059(6) 0.065(6) 0.005(5) -0.001(4) -0.008(4)
O11A 0.075(15) 0.066(15) 0.041(13) 0.013(12) 0.019(12) 0.025(13)
O12A 0.06(2) 0.08(2) 0.07(2) 0.038(19) 0.018(19) 0.037(19)
O13A 0.039(12) 0.070(14) 0.038(12) 0.017(11) -0.013(10) -0.006(11)
O14A 0.085(16) 0.087(17) 0.072(16) -0.019(15) 0.002(15) -0.014(15)
Cl2 0.030(4) 0.040(4) 0.032(5) -0.002(3) 0.012(3) -0.002(3)
O21 0.090(10) 0.097(11) 0.038(7) -0.008(8) 0.014(8) 0.011(9)
O22 0.069(11) 0.080(11) 0.081(12) 0.013(10) -0.006(9) 0.006(9)
O23 0.038(7) 0.101(11) 0.063(9) 0.005(8) -0.010(7) -0.004(7)
O24 0.049(9) 0.111(14) 0.050(9) 0.036(10) -0.014(8) -0.030(10)
Cl2A 0.034(5) 0.051(8) 0.015(4) -0.003(4) 0.001(3) -0.001(5)
O21A 0.056(9) 0.105(12) 0.056(10) -0.014(10) 0.015(8) 0.022(10)
O22A 0.067(11) 0.115(14) 0.049(10) -0.031(10) -0.022(9) 0.007(11)
O23A 0.048(10) 0.122(15) 0.049(10) 0.045(11) 0.005(9) -0.028(11)
O24A 0.062(10) 0.097(11) 0.042(9) 0.040(9) -0.001(8) -0.013(9)
Cl2B 0.037(7) 0.057(10) 0.027(8) 0.001(8) 0.001(6) 0.012(7)
O21B 0.057(13) 0.094(15) 0.038(12) 0.009(13) 0.023(12) 0.004(13)
O22B 0.061(12) 0.110(14) 0.048(12) 0.020(12) 0.001(12) -0.001(13)
O23B 0.062(13) 0.101(14) 0.054(12) 0.029(12) -0.013(12) -0.016(12)
O24B 0.061(14) 0.100(15) 0.061(14) 0.006(14) -0.013(13) 0.005(14)

loop_
_atom_type_symbol
_atom_type_description
_atom_type_scat_dispersion_real
_atom_type_scat_dispersion_imag
_atom_type_scat_source
C C 0.0033 0.0016 'International Tables Vol C Tables 4.2.6.8 and 6.1.1.4'
H H 0.0000 0.0000 'International Tables Vol C Tables 4.2.6.8 and 6.1.1.4'
Ag Ag -0.8971 1.1015 'International Tables Vol C Tables 4.2.6.8 and 6.1.1.4'
Cl Cl 0.1484 0.1585 'International Tables Vol C Tables 4.2.6.8 and 6.1.1.4'
Hg Hg -2.3894 9.2266 'International Tables Vol C Tables 4.2.6.8 and 6.1.1.4'
N N 0.0061 0.0033 'International Tables Vol C Tables 4.2.6.8 and 6.1.1.4'
O O 0.0106 0.0060 'International Tables Vol C Tables 4.2.6.8 and 6.1.1.4'

loop_
_geom_angle_atom_site_label_1
_geom_angle_atom_site_label_2
_geom_angle_atom_site_label_3
_geom_angle
_geom_angle_site_symmetry_1
_geom_angle_site_symmetry_3
_geom_angle_publ_flag
C1A Hg1 C10A 176.8(4) . . ?
C1A Hg1 Ag1 90.5(3) . . ?
C10A Hg1 Ag1 90.6(2) . . ?
C1A Hg1 Ag2 110.7(3) . . ?
C10A Hg1 Ag2 66.3(2) . . ?
Ag1 Hg1 Ag2 92.24(4) . . ?
N1A Ag1 N2A 153.2(4) . . ?
N1A Ag1 O1S 99.6(3) . . ?
N2A Ag1 O1S 101.6(3) . . ?
N1A Ag1 Hg1 78.0(3) . . ?
N2A Ag1 Hg1 78.5(2) . . ?
O1S Ag1 Hg1 170.62(18) . . ?
C2A C1A C6A 120.0 . . ?
C2A C1A Hg1 118.6(4) . . ?
C6A C1A Hg1 121.4(4) . . ?
C1A C2A C3A 120.0 . . ?
C1A C2A H2AA 120.0 . . ?
C3A C2A H2AA 120.0 . . ?
C4A C3A C2A 120.0 . . ?
C4A C3A H3AA 120.0 . . ?
C2A C3A H3AA 120.0 . . ?
C5A C4A C3A 120.0 . . ?
C5A C4A H4AA 120.0 . . ?
C3A C4A H4AA 120.0 . . ?
C4A C5A C6A 120.0 . . ?
C4A C5A C9A 120.0 . . ?
C6A C5A C9A 120.0 . . ?
N1A C6A C5A 120.0 . . ?
N1A C6A C1A 120.0 . . ?
C5A C6A C1A 120.0 . . ?
C6A N1A C7A 120.0 . . ?
C6A N1A Ag1 127.6(4) . . ?
C7A N1A Ag1 110.8(4) . . ?
C8A C7A N1A 120.0 . . ?
C8A C7A H7AA 120.0 . . ?
N1A C7A H7AA 120.0 . . ?
C9A C8A C7A 120.0 . . ?
C9A C8A H8AA 120.0 . . ?
C7A C8A H8AA 120.0 . . ?
C8A C9A C5A 120.0 . . ?
C8A C9A H9AA 120.0 . . ?
C5A C9A H9AA 120.0 . . ?
C11A C10A C15A 120.0 . . ?
C11A C10A Hg1 118.5(3) . . ?
C15A C10A Hg1 121.4(3) . . ?
C10A C11A C12A 120.0 . . ?
C10A C11A H11A 120.0 . . ?
C12A C11A H11A 120.0 . . ?
C13A C12A C11A 120.0 . . ?
C13A C12A H12D 120.0 . . ?
C11A C12A H12D 120.0 . . ?
C12A C13A C14A 120.0 . . ?
C12A C13A H13D 120.0 . . ?
C14A C13A H13D 120.0 . . ?
C13A C14A C15A 120.0 . . ?
C13A C14A C18A 120.0 . . ?
C15A C14A C18A 120.0 . . ?
N2A C15A C14A 120.0 . . ?
N2A C15A C10A 120.0 . . ?
C14A C15A C10A 120.0 . . ?
C15A N2A C16A 120.0 . . ?
C15A N2A Ag1 128.9(3) . . ?
C16A N2A Ag1 111.0(3) . . ?
C17A C16A N2A 120.0 . . ?
C17A C16A H16A 120.0 . . ?
N2A C16A H16A 120.0 . . ?
C16A C17A C18A 120.0 . . ?
C16A C17A H17A 120.0 . . ?
C18A C17A H17A 120.0 . . ?
C17A C18A C14A 120.0 . . ?
C17A C18A H18A 120.0 . . ?
C14A C18A H18A 120.0 . . ?
C1B Hg2 C10B 173.1(3) . . ?
C1B Hg2 Ag2 91.54(19) . . ?
C10B Hg2 Ag2 93.6(2) . . ?
N1B Ag2 N2B 152.9(3) . . ?
N1B Ag2 O2S 99.0(4) . . ?
N2B Ag2 O2S 107.0(4) . . ?
N1B Ag2 Hg2 77.85(19) . . ?
N2B Ag2 Hg2 75.8(2) . . ?
O2S Ag2 Hg2 175.9(3) . . ?
N1B Ag2 Hg1 116.4(2) . . ?
N2B Ag2 Hg1 69.9(2) . . ?
O2S Ag2 Hg1 93.9(3) . . ?
Hg2 Ag2 Hg1 89.80(4) . . ?
C2B C1B C6B 120.0 . . ?
C2B C1B Hg2 119.3(3) . . ?
C6B C1B Hg2 120.6(3) . . ?
C3B C2B C1B 120.0 . . ?
C3B C2B H2BA 120.0 . . ?
C1B C2B H2BA 120.0 . . ?
C4B C3B C2B 120.0 . . ?
C4B C3B H3BA 120.0 . . ?
C2B C3B H3BA 120.0 . . ?
C3B C4B C5B 120.0 . . ?
C3B C4B H4BA 120.0 . . ?
C5B C4B H4BA 120.0 . . ?
C4B C5B C6B 120.0 . . ?
C4B C5B C9B 120.0 . . ?
C6B C5B C9B 120.0 . . ?
N1B C6B C5B 120.0 . . ?
N1B C6B C1B 120.0 . . ?
C5B C6B C1B 120.0 . . ?
C6B N1B C7B 120.0 . . ?
C6B N1B Ag2 129.7(3) . . ?
C7B N1B Ag2 110.0(3) . . ?
C8B C7B N1B 120.0 . . ?
C8B C7B H7BA 120.0 . . ?
N1B C7B H7BA 120.0 . . ?
C7B C8B C9B 120.0 . . ?
C7B C8B H8BA 120.0 . . ?
C9B C8B H8BA 120.0 . . ?
C8B C9B C5B 120.0 . . ?
C8B C9B H9BA 120.0 . . ?
C5B C9B H9BA 120.0 . . ?
C11B C10B C15B 120.0 . . ?
C11B C10B Hg2 121.2(3) . . ?
C15B C10B Hg2 118.2(3) . . ?
C12B C11B C10B 120.0 . . ?
C12B C11B H11B 120.0 . . ?
C10B C11B H11B 120.0 . . ?
C11B C12B C13B 120.0 . . ?
C11B C12B H12E 120.0 . . ?
C13B C12B H12E 120.0 . . ?
C12B C13B C14B 120.0 . . ?
C12B C13B H13E 120.0 . . ?
C14B C13B H13E 120.0 . . ?
C13B C14B C15B 120.0 . . ?
C13B C14B C18B 120.0 . . ?
C15B C14B C18B 120.0 . . ?
N2B C15B C14B 120.0 . . ?
N2B C15B C10B 120.0 . . ?
C14B C15B C10B 120.0 . . ?
C16B N2B C15B 120.0 . . ?
C16B N2B Ag2 109.1(3) . . ?
C15B N2B Ag2 130.8(3) . . ?
N2B C16B C17B 120.0 . . ?
N2B C16B H16B 120.0 . . ?
C17B C16B H16B 120.0 . . ?
C16B C17B C18B 120.0 . . ?
C16B C17B H17B 120.0 . . ?
C18B C17B H17B 120.0 . . ?
C17B C18B C14B 120.0 . . ?
C17B C18B H18B 120.0 . . ?
C14B C18B H18B 120.0 . . ?
C10C Hg1A C1C 173.4(11) . . ?
C10C Hg1A Ag1A 92.8(7) . . ?
C1C Hg1A Ag1A 90.7(6) . . ?
N1C Ag1A N2C 152.9(9) . . ?
N1C Ag1A O2T 95.6(8) . . ?
N2C Ag1A O2T 108.9(9) . . ?
N1C Ag1A O23A 92.6(9) . . ?
N2C Ag1A O23A 103.6(9) . . ?
O2T Ag1A O23A 77.2(8) . . ?
N1C Ag1A Hg1A 77.7(5) . . ?
N2C Ag1A Hg1A 76.6(7) . . ?
O2T Ag1A Hg1A 136.4(4) . . ?
O23A Ag1A Hg1A 145.2(7) . . ?
N1C Ag1A Hg2A 72.5(6) . . ?
N2C Ag1A Hg2A 111.8(7) . . ?
O2T Ag1A Hg2A 55.9(4) . . ?
O23A Ag1A Hg2A 127.8(7) . . ?
Hg1A Ag1A Hg2A 81.45(11) . . ?
C2C C1C C6C 120.0 . . ?
C2C C1C Hg1A 118.3(9) . . ?
C6C C1C Hg1A 120.8(9) . . ?
C1C C2C C3C 120.0 . . ?
C1C C2C H2CA 120.0 . . ?
C3C C2C H2CA 120.0 . . ?
C2C C3C C4C 120.0 . . ?
C2C C3C H3CA 120.0 . . ?
C4C C3C H3CA 120.0 . . ?
C5C C4C C3C 120.0 . . ?
C5C C4C H4CA 120.0 . . ?
C3C C4C H4CA 120.0 . . ?
C6C C5C C4C 120.0 . . ?
C6C C5C C9C 120.0 . . ?
C4C C5C C9C 120.0 . . ?
C5C C6C N1C 120.0 . . ?
C5C C6C C1C 120.0 . . ?
N1C C6C C1C 120.0 . . ?
C7C N1C C6C 120.0 . . ?
C7C N1C Ag1A 111.4(9) . . ?
C6C N1C Ag1A 128.5(9) . . ?
N1C C7C C8C 120.0 . . ?
N1C C7C H7CA 120.0 . . ?
C8C C7C H7CA 120.0 . . ?
C9C C8C C7C 120.0 . . ?
C9C C8C H8CA 120.0 . . ?
C7C C8C H8CA 120.0 . . ?
C8C C9C C5C 120.0 . . ?
C8C C9C H9CA 120.0 . . ?
C5C C9C H9CA 120.0 . . ?
C11C C10C C15C 120.0 . . ?
C11C C10C Hg1A 119.2(10) . . ?
C15C C10C Hg1A 120.7(10) . . ?
C12C C11C C10C 120.0 . . ?
C12C C11C H11C 120.0 . . ?
C10C C11C H11C 120.0 . . ?
C11C C12C C13C 120.0 . . ?
C11C C12C H12F 120.0 . . ?
C13C C12C H12F 120.0 . . ?
C14C C13C C12C 120.0 . . ?
C14C C13C H13F 120.0 . . ?
C12C C13C H13F 120.0 . . ?
C13C C14C C15C 120.0 . . ?
C13C C14C C18C 120.0 . . ?
C15C C14C C18C 120.0 . . ?
N2C C15C C14C 120.0 . . ?
N2C C15C C10C 120.0 . . ?
C14C C15C C10C 120.0 . . ?
C16C N2C C15C 120.0 . . ?
C16C N2C Ag1A 110.3(10) . . ?
C15C N2C Ag1A 129.3(10) . . ?
N2C C16C C17C 120.0 . . ?
N2C C16C H16C 120.0 . . ?
C17C C16C H16C 120.0 . . ?
C18C C17C C16C 120.0 . . ?
C18C C17C H17C 120.0 . . ?
C16C C17C H17C 120.0 . . ?
C17C C18C C14C 120.0 . . ?
C17C C18C H18C 120.0 . . ?
C14C C18C H18C 120.0 . . ?
C1D Hg2A C10D 163.2(9) . . ?
C1D Hg2A Ag2A 101.0(7) . . ?
C10D Hg2A Ag2A 94.8(5) . . ?
C1D Hg2A Ag1A 71.9(8) . . ?
C10D Hg2A Ag1A 110.5(7) . . ?
Ag2A Hg2A Ag1A 101.02(9) . . ?
N1D Ag2A N2D 143.6(8) . . ?
N1D Ag2A Hg2A 69.8(6) . . ?
N2D Ag2A Hg2A 75.5(5) . . ?
C2D C1D C6D 120.0 . . ?
C2D C1D Hg2A 125.2(9) . . ?
C6D C1D Hg2A 114.8(9) . . ?
C1D C2D C3D 120.0 . . ?
C1D C2D H2DA 120.0 . . ?
C3D C2D H2DA 120.0 . . ?
C4D C3D C2D 120.0 . . ?
C4D C3D H3DA 120.0 . . ?
C2D C3D H3DA 120.0 . . ?
C3D C4D C5D 120.0 . . ?
C3D C4D H4DA 120.0 . . ?
C5D C4D H4DA 120.0 . . ?
C6D C5D C4D 120.0 . . ?
C6D C5D C9D 120.0 . . ?
C4D C5D C9D 120.0 . . ?
C5D C6D N1D 120.0 . . ?
C5D C6D C1D 120.0 . . ?
N1D C6D C1D 120.0 . . ?
C7D N1D C6D 120.0 . . ?
C7D N1D Ag2A 105.8(9) . . ?
C6D N1D Ag2A 134.0(9) . . ?
N1D C7D C8D 120.0 . . ?
N1D C7D H7DA 120.0 . . ?
C8D C7D H7DA 120.0 . . ?
C9D C8D C7D 120.0 . . ?
C9D C8D H8DA 120.0 . . ?
C7D C8D H8DA 120.0 . . ?
C8D C9D C5D 120.0 . . ?
C8D C9D H9DA 120.0 . . ?
C5D C9D H9DA 120.0 . . ?
C11D C10D C15D 120.0 . . ?
C11D C10D Hg2A 121.0(8) . . ?
C15D C10D Hg2A 118.8(8) . . ?
C12D C11D C10D 120.0 . . ?
C12D C11D H11D 120.0 . . ?
C10D C11D H11D 120.0 . . ?
C11D C12D C13D 120.0 . . ?
C11D C12D H12G 120.0 . . ?
C13D C12D H12G 120.0 . . ?
C14D C13D C12D 120.0 . . ?
C14D C13D H13G 120.0 . . ?
C12D C13D H13G 120.0 . . ?
C13D C14D C15D 120.0 . . ?
C13D C14D C18D 120.0 . . ?
C15D C14D C18D 120.0 . . ?
N2D C15D C14D 120.0 . . ?
N2D C15D C10D 120.0 . . ?
C14D C15D C10D 120.0 . . ?
C15D N2D C16D 120.0 . . ?
C15D N2D Ag2A 130.3(8) . . ?
C16D N2D Ag2A 109.1(8) . . ?
C17D C16D N2D 120.0 . . ?
C17D C16D H16D 120.0 . . ?
N2D C16D H16D 120.0 . . ?
C18D C17D C16D 120.0 . . ?
C18D C17D H17D 120.0 . . ?
C16D C17D H17D 120.0 . . ?
C17D C18D C14D 120.0 . . ?
C17D C18D H18D 120.0 . . ?
C14D C18D H18D 120.0 . . ?
C11S O1S Ag1 142.1(6) . . ?
C11S N1S C12S 124.1(7) . . ?
C11S N1S C13S 120.7(6) . . ?
C12S N1S C13S 114.5(7) . . ?
O1S C11S N1S 124.8(7) . . ?
O1S C11S H11E 117.6 . . ?
N1S C11S H11E 117.6 . . ?
N1S C12S H12A 109.5 . . ?
N1S C12S H12B 109.5 . . ?
H12A C12S H12B 109.5 . . ?
N1S C12S H12C 109.5 . . ?
H12A C12S H12C 109.5 . . ?
H12B C12S H12C 109.5 . . ?
N1S C13S H13A 109.5 . . ?
N1S C13S H13B 109.5 . . ?
H13A C13S H13B 109.5 . . ?
N1S C13S H13C 109.5 . . ?
H13A C13S H13C 109.5 . . ?
H13B C13S H13C 109.5 . . ?
C21S O2S Ag2 135.7(8) . . ?
C21S N2S C22S 122.7(8) . . ?
C21S N2S C23S 121.4(7) . . ?
C22S N2S C23S 114.7(8) . . ?
O2S C21S N2S 124.0(8) . . ?
O2S C21S H21A 118.0 . . ?
N2S C21S H21A 118.0 . . ?
N2S C22S H22A 109.5 . . ?
N2S C22S H22B 109.5 . . ?
H22A C22S H22B 109.5 . . ?
N2S C22S H22C 109.5 . . ?
H22A C22S H22C 109.5 . . ?
H22B C22S H22C 109.5 . . ?
N2S C23S H23A 109.5 . . ?
N2S C23S H23B 109.5 . . ?
H23A C23S H23B 109.5 . . ?
N2S C23S H23C 109.5 . . ?
H23A C23S H23C 109.5 . . ?
H23B C23S H23C 109.5 . . ?
C21T O2T Ag1A 118.3(11) . . ?
C21T N2T C22T 123.6(9) . . ?
C21T N2T C23T 121.6(8) . . ?
C22T N2T C23T 114.7(9) . . ?
O2T C21T N2T 125.0(10) . . ?
O2T C21T H21B 117.5 . . ?
N2T C21T H21B 117.5 . . ?
N2T C22T H22D 109.5 . . ?
N2T C22T H22E 109.5 . . ?
H22D C22T H22E 109.5 . . ?
N2T C22T H22F 109.5 . . ?
H22D C22T H22F 109.5 . . ?
H22E C22T H22F 109.5 . . ?
N2T C23T H23D 109.5 . . ?
N2T C23T H23E 109.5 . . ?
H23D C23T H23E 109.5 . . ?
N2T C23T H23F 109.5 . . ?
H23D C23T H23F 109.5 . . ?
H23E C23T H23F 109.5 . . ?
O14A Cl1 O13A 113.8(16) . . ?
O13 Cl1 O11 111.3(7) . . ?
O13 Cl1 O12 110.8(8) . . ?
O11 Cl1 O12 111.2(8) . . ?
O14A Cl1 O12A 113.3(19) . . ?
O13A Cl1 O12A 108.6(19) . . ?
O13 Cl1 O14 107.9(6) . . ?
O11 Cl1 O14 107.0(6) . . ?
O12 Cl1 O14 108.5(8) . . ?
O14A Cl1 O11A 110.2(15) . . ?
O13A Cl1 O11A 105.8(13) . . ?
O12A Cl1 O11A 104.3(19) . . ?
O21 Cl2 O22 111.0(15) . . ?
O21 Cl2 O23 112.8(14) . . ?
O22 Cl2 O23 111.7(14) . . ?
O21 Cl2 O24 103.9(14) . . ?
O22 Cl2 O24 110.5(14) . . ?
O23 Cl2 O24 106.5(14) . . ?
O21A Cl2A O23A 116.0(18) . . ?
O21A Cl2A O24A 110.7(17) . . ?
O23A Cl2A O24A 107.6(17) . . ?
O21A Cl2A O22A 106.9(16) . . ?
O23A Cl2A O22A 105.6(17) . . ?
O24A Cl2A O22A 109.8(17) . . ?
Cl2A O23A Ag1A 136.0(19) . . ?
O21B Cl2B O24B 112(2) . . ?
O21B Cl2B O22B 110(2) . . ?
O24B Cl2B O22B 108(2) . . ?
O21B Cl2B O23B 110(2) . . ?
O24B Cl2B O23B 109(2) . . ?
O22B Cl2B O23B 108(2) . . ?

loop_
_geom_bond_atom_site_label_1
_geom_bond_atom_site_label_2
_geom_bond_distance
_geom_bond_site_symmetry_2
_geom_bond_publ_flag
Hg1 C1A 2.094(8) . ?
Hg1 C10A 2.122(7) . ?
Hg1 Ag1 2.8274(15) . ?
Hg1 Ag2 3.3870(14) . ?
Ag1 N1A 2.257(7) . ?
Ag1 N2A 2.265(6) . ?
Ag1 O1S 2.413(6) . ?
C1A C2A 1.3900 . ?
C1A C6A 1.3900 . ?
C2A C3A 1.3900 . ?
C2A H2AA 0.9500 . ?
C3A C4A 1.3900 . ?
C3A H3AA 0.9500 . ?
C4A C5A 1.3900 . ?
C4A H4AA 0.9500 . ?
C5A C6A 1.3900 . ?
C5A C9A 1.3900 . ?
C6A N1A 1.3900 . ?
N1A C7A 1.3900 . ?
C7A C8A 1.3900 . ?
C7A H7AA 0.9500 . ?
C8A C9A 1.3900 . ?
C8A H8AA 0.9500 . ?
C9A H9AA 0.9500 . ?
C10A C11A 1.3900 . ?
C10A C15A 1.3900 . ?
C11A C12A 1.3900 . ?
C11A H11A 0.9500 . ?
C12A C13A 1.3900 . ?
C12A H12D 0.9500 . ?
C13A C14A 1.3900 . ?
C13A H13D 0.9500 . ?
C14A C15A 1.3900 . ?
C14A C18A 1.3900 . ?
C15A N2A 1.3900 . ?
N2A C16A 1.3900 . ?
C16A C17A 1.3900 . ?
C16A H16A 0.9500 . ?
C17A C18A 1.3900 . ?
C17A H17A 0.9500 . ?
C18A H18A 0.9500 . ?
Hg2 C1B 2.087(6) . ?
Hg2 C10B 2.151(6) . ?
Hg2 Ag2 2.8170(15) . ?
Ag2 N1B 2.230(5) . ?
Ag2 N2B 2.329(6) . ?
Ag2 O2S 2.362(9) . ?
C1B C2B 1.3900 . ?
C1B C6B 1.3900 . ?
C2B C3B 1.3900 . ?
C2B H2BA 0.9500 . ?
C3B C4B 1.3900 . ?
C3B H3BA 0.9500 . ?
C4B C5B 1.3900 . ?
C4B H4BA 0.9500 . ?
C5B C6B 1.3900 . ?
C5B C9B 1.3900 . ?
C6B N1B 1.3900 . ?
N1B C7B 1.3900 . ?
C7B C8B 1.3900 . ?
C7B H7BA 0.9500 . ?
C8B C9B 1.3900 . ?
C8B H8BA 0.9500 . ?
C9B H9BA 0.9500 . ?
C10B C11B 1.3900 . ?
C10B C15B 1.3900 . ?
C11B C12B 1.3900 . ?
C11B H11B 0.9500 . ?
C12B C13B 1.3900 . ?
C12B H12E 0.9500 . ?
C13B C14B 1.3900 . ?
C13B H13E 0.9500 . ?
C14B C15B 1.3900 . ?
C14B C18B 1.3900 . ?
C15B N2B 1.3900 . ?
N2B C16B 1.3900 . ?
C16B C17B 1.3900 . ?
C16B H16B 0.9500 . ?
C17B C18B 1.3900 . ?
C17B H17B 0.9500 . ?
C18B H18B 0.9500 . ?
Hg1A C10C 2.08(2) . ?
Hg1A C1C 2.08(2) . ?
Hg1A Ag1A 2.827(4) . ?
Ag1A N1C 2.250(16) . ?
Ag1A N2C 2.292(19) . ?
Ag1A O2T 2.562(17) . ?
Ag1A O23A 2.56(2) . ?
Ag1A Hg2A 3.368(4) . ?
C1C C2C 1.3900 . ?
C1C C6C 1.3900 . ?
C2C C3C 1.3900 . ?
C2C H2CA 0.9500 . ?
C3C C4C 1.3900 . ?
C3C H3CA 0.9500 . ?
C4C C5C 1.3900 . ?
C4C H4CA 0.9500 . ?
C5C C6C 1.3900 . ?
C5C C9C 1.3900 . ?
C6C N1C 1.3900 . ?
N1C C7C 1.3900 . ?
C7C C8C 1.3900 . ?
C7C H7CA 0.9500 . ?
C8C C9C 1.3900 . ?
C8C H8CA 0.9500 . ?
C9C H9CA 0.9500 . ?
C10C C11C 1.3900 . ?
C10C C15C 1.3900 . ?
C11C C12C 1.3900 . ?
C11C H11C 0.9500 . ?
C12C C13C 1.3900 . ?
C12C H12F 0.9500 . ?
C13C C14C 1.3900 . ?
C13C H13F 0.9500 . ?
C14C C15C 1.3900 . ?
C14C C18C 1.3900 . ?
C15C N2C 1.3900 . ?
N2C C16C 1.3900 . ?
C16C C17C 1.3900 . ?
C16C H16C 0.9500 . ?
C17C C18C 1.3900 . ?
C17C H17C 0.9500 . ?
C18C H18C 0.9500 . ?
Hg2A C1D 1.908(15) . ?
Hg2A C10D 2.105(14) . ?
Hg2A Ag2A 2.805(3) . ?
Ag2A N1D 2.261(14) . ?
Ag2A N2D 2.330(14) . ?
C1D C2D 1.3900 . ?
C1D C6D 1.3900 . ?
C2D C3D 1.3900 . ?
C2D H2DA 0.9500 . ?
C3D C4D 1.3900 . ?
C3D H3DA 0.9500 . ?
C4D C5D 1.3900 . ?
C4D H4DA 0.9500 . ?
C5D C6D 1.3900 . ?
C5D C9D 1.3900 . ?
C6D N1D 1.3900 . ?
N1D C7D 1.3900 . ?
C7D C8D 1.3900 . ?
C7D H7DA 0.9500 . ?
C8D C9D 1.3900 . ?
C8D H8DA 0.9500 . ?
C9D H9DA 0.9500 . ?
C10D C11D 1.3900 . ?
C10D C15D 1.3900 . ?
C11D C12D 1.3900 . ?
C11D H11D 0.9500 . ?
C12D C13D 1.3900 . ?
C12D H12G 0.9500 . ?
C13D C14D 1.3900 . ?
C13D H13G 0.9500 . ?
C14D C15D 1.3900 . ?
C14D C18D 1.3900 . ?
C15D N2D 1.3900 . ?
N2D C16D 1.3900 . ?
C16D C17D 1.3900 . ?
C16D H16D 0.9500 . ?
C17D C18D 1.3900 . ?
C17D H17D 0.9500 . ?
C18D H18D 0.9500 . ?
O1S C11S 1.255(8) . ?
N1S C11S 1.269(10) . ?
N1S C12S 1.427(10) . ?
N1S C13S 1.469(12) . ?
C11S H11E 0.9500 . ?
C12S H12A 0.9800 . ?
C12S H12B 0.9800 . ?
C12S H12C 0.9800 . ?
C13S H13A 0.9800 . ?
C13S H13B 0.9800 . ?
C13S H13C 0.9800 . ?
O2S C21S 1.255(8) . ?
N2S C21S 1.272(10) . ?
N2S C22S 1.430(10) . ?
N2S C23S 1.469(12) . ?
C21S H21A 0.9500 . ?
C22S H22A 0.9800 . ?
C22S H22B 0.9800 . ?
C22S H22C 0.9800 . ?
C23S H23A 0.9800 . ?
C23S H23B 0.9800 . ?
C23S H23C 0.9800 . ?
O2T C21T 1.254(9) . ?
N2T C21T 1.270(10) . ?
N2T C22T 1.428(11) . ?
N2T C23T 1.468(12) . ?
C21T H21B 0.9500 . ?
C22T H22D 0.9800 . ?
C22T H22E 0.9800 . ?
C22T H22F 0.9800 . ?
C23T H23D 0.9800 . ?
C23T H23E 0.9800 . ?
C23T H23F 0.9800 . ?
Cl1 O14A 1.35(2) . ?
Cl1 O13 1.393(7) . ?
Cl1 O13A 1.401(17) . ?
Cl1 O11 1.413(9) . ?
Cl1 O12 1.428(10) . ?
Cl1 O12A 1.44(2) . ?
Cl1 O14 1.467(9) . ?
Cl1 O11A 1.483(19) . ?
Cl2 O21 1.396(16) . ?
Cl2 O22 1.397(18) . ?
Cl2 O23 1.424(16) . ?
Cl2 O24 1.463(18) . ?
Cl2A O21A 1.40(2) . ?
Cl2A O23A 1.42(2) . ?
Cl2A O24A 1.42(2) . ?
Cl2A O22A 1.426(18) . ?
Cl2B O21B 1.40(2) . ?
Cl2B O24B 1.41(2) . ?
Cl2B O22B 1.44(2) . ?
Cl2B O23B 1.44(3) . ?

loop_
_geom_hbond_atom_site_label_D
_geom_hbond_atom_site_label_H
_geom_hbond_atom_site_label_A
_geom_hbond_distance_DH
_geom_hbond_distance_HA
_geom_hbond_distance_DA
_geom_hbond_angle_DHA
_geom_hbond_site_symmetry_A
_geom_hbond_publ_flag
C12S H12A O12 0.98 2.51 3.467(16) 165.5 1_565 yes
C12S H12A O12A 0.98 2.59 3.55(4) 165.7 1_565 yes
C12S H12B O21A 0.98 2.22 3.16(2) 159.3 4_655 yes
C13S H13A O24A 0.98 2.65 3.26(2) 120.8 4_645 yes
C13S H13B O22A 0.98 2.55 3.35(3) 137.9 4_645 yes
C13S H13B O24B 0.98 2.23 2.79(2) 115.7 4_645 yes
C13S H13C O21A 0.98 2.50 3.35(2) 145.3 4_655 yes
C21T^b H21B^b O23A 0.95 2.15 2.94(3) 140.6 . yes
C23T^b H23E^b O11A 0.98 2.48 3.19(3) 129.5 2_654 yes

loop_
_geom_torsion_atom_site_label_1
_geom_torsion_atom_site_label_2
_geom_torsion_atom_site_label_3
_geom_torsion_atom_site_label_4
_geom_torsion
_geom_torsion_site_symmetry_1
_geom_torsion_site_symmetry_2
_geom_torsion_site_symmetry_3
_geom_torsion_site_symmetry_4
_geom_torsion_publ_flag
C6A C1A C2A C3A 0.0 . . . . ?
Hg1 C1A C2A C3A -178.7(6) . . . . ?
C1A C2A C3A C4A 0.0 . . . . ?
C2A C3A C4A C5A 0.0 . . . . ?
C3A C4A C5A C6A 0.0 . . . . ?
C3A C4A C5A C9A 180.0 . . . . ?
C4A C5A C6A N1A 180.0 . . . . ?
C9A C5A C6A N1A 0.0 . . . . ?
C4A C5A C6A C1A 0.0 . . . . ?
C9A C5A C6A C1A 180.0 . . . . ?
C2A C1A C6A N1A 180.0 . . . . ?
Hg1 C1A C6A N1A -1.3(6) . . . . ?
C2A C1A C6A C5A 0.0 . . . . ?
Hg1 C1A C6A C5A 178.7(6) . . . . ?
C5A C6A N1A C7A 0.0 . . . . ?
C1A C6A N1A C7A 180.0 . . . . ?
C5A C6A N1A Ag1 -164.1(7) . . . . ?
C1A C6A N1A Ag1 15.9(7) . . . . ?
C6A N1A C7A C8A 0.0 . . . . ?
Ag1 N1A C7A C8A 166.5(6) . . . . ?
N1A C7A C8A C9A 0.0 . . . . ?
C7A C8A C9A C5A 0.0 . . . . ?
C4A C5A C9A C8A 180.0 . . . . ?
C6A C5A C9A C8A 0.0 . . . . ?
C15A C10A C11A C12A 0.0 . . . . ?
Hg1 C10A C11A C12A -176.1(5) . . . . ?
C10A C11A C12A C13A 0.0 . . . . ?
C11A C12A C13A C14A 0.0 . . . . ?
C12A C13A C14A C15A 0.0 . . . . ?
C12A C13A C14A C18A 180.0 . . . . ?
C13A C14A C15A N2A 180.0 . . . . ?
C18A C14A C15A N2A 0.0 . . . . ?
C13A C14A C15A C10A 0.0 . . . . ?
C18A C14A C15A C10A 180.0 . . . . ?
C11A C10A C15A N2A 180.0 . . . . ?
Hg1 C10A C15A N2A -4.0(5) . . . . ?
C11A C10A C15A C14A 0.0 . . . . ?
Hg1 C10A C15A C14A 176.0(5) . . . . ?
C14A C15A N2A C16A 0.0 . . . . ?
C10A C15A N2A C16A 180.0 . . . . ?
C14A C15A N2A Ag1 175.7(5) . . . . ?
C10A C15A N2A Ag1 -4.3(5) . . . . ?
C15A N2A C16A C17A 0.0 . . . . ?
Ag1 N2A C16A C17A -176.4(4) . . . . ?
N2A C16A C17A C18A 0.0 . . . . ?
C16A C17A C18A C14A 0.0 . . . . ?
C13A C14A C18A C17A 180.0 . . . . ?
C15A C14A C18A C17A 0.0 . . . . ?
C6B C1B C2B C3B 0.0 . . . . ?
Hg2 C1B C2B C3B 177.6(6) . . . . ?
C1B C2B C3B C4B 0.0 . . . . ?
C2B C3B C4B C5B 0.0 . . . . ?
C3B C4B C5B C6B 0.0 . . . . ?
C3B C4B C5B C9B 180.0 . . . . ?
C4B C5B C6B N1B 180.0 . . . . ?
C9B C5B C6B N1B 0.0 . . . . ?
C4B C5B C6B C1B 0.0 . . . . ?
C9B C5B C6B C1B 180.0 . . . . ?
C2B C1B C6B N1B 180.0 . . . . ?
Hg2 C1B C6B N1B 2.5(6) . . . . ?
C2B C1B C6B C5B 0.0 . . . . ?
Hg2 C1B C6B C5B -177.5(6) . . . . ?
C5B C6B N1B C7B 0.0 . . . . ?
C1B C6B N1B C7B 180.0 . . . . ?
C5B C6B N1B Ag2 173.6(6) . . . . ?
C1B C6B N1B Ag2 -6.4(6) . . . . ?
C6B N1B C7B C8B 0.0 . . . . ?
Ag2 N1B C7B C8B -174.8(5) . . . . ?
N1B C7B C8B C9B 0.0 . . . . ?
C7B C8B C9B C5B 0.0 . . . . ?
C4B C5B C9B C8B 180.0 . . . . ?
C6B C5B C9B C8B 0.0 . . . . ?
C15B C10B C11B C12B 0.0 . . . . ?
Hg2 C10B C11B C12B 171.2(5) . . . . ?
C10B C11B C12B C13B 0.0 . . . . ?
C11B C12B C13B C14B 0.0 . . . . ?
C12B C13B C14B C15B 0.0 . . . . ?
C12B C13B C14B C18B 180.0 . . . . ?
C13B C14B C15B N2B 180.0 . . . . ?
C18B C14B C15B N2B 0.0 . . . . ?
C13B C14B C15B C10B 0.0 . . . . ?
C18B C14B C15B C10B 180.0 . . . . ?
C11B C10B C15B N2B 180.0 . . . . ?
Hg2 C10B C15B N2B 8.6(5) . . . . ?
C11B C10B C15B C14B 0.0 . . . . ?
Hg2 C10B C15B C14B -171.4(5) . . . . ?
C14B C15B N2B C16B 0.0 . . . . ?
C10B C15B N2B C16B 180.0 . . . . ?
C14B C15B N2B Ag2 -177.0(6) . . . . ?
C10B C15B N2B Ag2 3.0(6) . . . . ?
C15B N2B C16B C17B 0.0 . . . . ?
Ag2 N2B C16B C17B 177.6(5) . . . . ?
N2B C16B C17B C18B 0.0 . . . . ?
C16B C17B C18B C14B 0.0 . . . . ?
C13B C14B C18B C17B 180.0 . . . . ?
C15B C14B C18B C17B 0.0 . . . . ?
C6C C1C C2C C3C 0.0 . . . . ?
Hg1A C1C C2C C3C 169.2(13) . . . . ?
C1C C2C C3C C4C 0.0 . . . . ?
C2C C3C C4C C5C 0.0 . . . . ?
C3C C4C C5C C6C 0.0 . . . . ?
C3C C4C C5C C9C 180.0 . . . . ?
C4C C5C C6C N1C 180.0 . . . . ?
C9C C5C C6C N1C 0.0 . . . . ?
C4C C5C C6C C1C 0.0 . . . . ?
C9C C5C C6C C1C 180.0 . . . . ?
C2C C1C C6C C5C 0.0 . . . . ?
Hg1A C1C C6C C5C -168.9(13) . . . . ?
C2C C1C C6C N1C 180.0 . . . . ?
Hg1A C1C C6C N1C 11.1(13) . . . . ?
C5C C6C N1C C7C 0.0 . . . . ?
C1C C6C N1C C7C 180.0 . . . . ?
C5C C6C N1C Ag1A -177.0(15) . . . . ?
C1C C6C N1C Ag1A 3.0(14) . . . . ?
C6C N1C C7C C8C 0.0 . . . . ?
Ag1A N1C C7C C8C 177.4(12) . . . . ?
N1C C7C C8C C9C 0.0 . . . . ?
C7C C8C C9C C5C 0.0 . . . . ?
C6C C5C C9C C8C 0.0 . . . . ?
C4C C5C C9C C8C 180.0 . . . . ?
C15C C10C C11C C12C 0.0 . . . . ?
Hg1A C10C C11C C12C 178.0(16) . . . . ?
C10C C11C C12C C13C 0.0 . . . . ?
C11C C12C C13C C14C 0.0 . . . . ?
C12C C13C C14C C15C 0.0 . . . . ?
C12C C13C C14C C18C 180.0 . . . . ?
C13C C14C C15C N2C 180.0 . . . . ?
C18C C14C C15C N2C 0.0 . . . . ?
C13C C14C C15C C10C 0.0 . . . . ?
C18C C14C C15C C10C 180.0 . . . . ?
C11C C10C C15C N2C 180.0 . . . . ?
Hg1A C10C C15C N2C 2.1(16) . . . . ?
C11C C10C C15C C14C 0.0 . . . . ?
Hg1A C10C C15C C14C -177.9(16) . . . . ?
C14C C15C N2C C16C 0.0 . . . . ?
C10C C15C N2C C16C 180.0 . . . . ?
C14C C15C N2C Ag1A 171.8(17) . . . . ?
C10C C15C N2C Ag1A -8.2(17) . . . . ?
C15C N2C C16C C17C 0.0 . . . . ?
Ag1A N2C C16C C17C -173.2(14) . . . . ?
N2C C16C C17C C18C 0.0 . . . . ?
C16C C17C C18C C14C 0.0 . . . . ?
C13C C14C C18C C17C 180.0 . . . . ?
C15C C14C C18C C17C 0.0 . . . . ?
C6D C1D C2D C3D 0.0 . . . . ?
Hg2A C1D C2D C3D 179.9(16) . . . . ?
C1D C2D C3D C4D 0.0 . . . . ?
C2D C3D C4D C5D 0.0 . . . . ?
C3D C4D C5D C6D 0.0 . . . . ?
C3D C4D C5D C9D 180.0 . . . . ?
C4D C5D C6D N1D 180.0 . . . . ?
C9D C5D C6D N1D 0.0 . . . . ?
C4D C5D C6D C1D 0.0 . . . . ?
C9D C5D C6D C1D 180.0 . . . . ?
C2D C1D C6D C5D 0.0 . . . . ?
Hg2A C1D C6D C5D -179.9(14) . . . . ?
C2D C1D C6D N1D 180.0 . . . . ?
Hg2A C1D C6D N1D 0.1(14) . . . . ?
C5D C6D N1D C7D 0.0 . . . . ?
C1D C6D N1D C7D 180.0 . . . . ?
C5D C6D N1D Ag2A 174.2(16) . . . . ?
C1D C6D N1D Ag2A -5.8(16) . . . . ?
C6D N1D C7D C8D 0.0 . . . . ?
Ag2A N1D C7D C8D -175.7(12) . . . . ?
N1D C7D C8D C9D 0.0 . . . . ?
C7D C8D C9D C5D 0.0 . . . . ?
C6D C5D C9D C8D 0.0 . . . . ?
C4D C5D C9D C8D 180.0 . . . . ?
C15D C10D C11D C12D 0.0 . . . . ?
Hg2A C10D C11D C12D -173.8(14) . . . . ?
C10D C11D C12D C13D 0.0 . . . . ?
C11D C12D C13D C14D 0.0 . . . . ?
C12D C13D C14D C15D 0.0 . . . . ?
C12D C13D C14D C18D 180.0 . . . . ?
C13D C14D C15D N2D 180.0 . . . . ?
C18D C14D C15D N2D 0.0 . . . . ?
C13D C14D C15D C10D 0.0 . . . . ?
C18D C14D C15D C10D 180.0 . . . . ?
C11D C10D C15D N2D 180.0 . . . . ?
Hg2A C10D C15D N2D -6.0(14) . . . . ?
C11D C10D C15D C14D 0.0 . . . . ?
Hg2A C10D C15D C14D 174.0(14) . . . . ?
C14D C15D N2D C16D 0.0 . . . . ?
C10D C15D N2D C16D 180.0 . . . . ?
C14D C15D N2D Ag2A -170.0(16) . . . . ?
C10D C15D N2D Ag2A 10.0(16) . . . . ?
C15D N2D C16D C17D 0.0 . . . . ?
Ag2A N2D C16D C17D 171.9(13) . . . . ?
N2D C16D C17D C18D 0.0 . . . . ?
C16D C17D C18D C14D 0.0 . . . . ?
C13D C14D C18D C17D 180.0 . . . . ?
C15D C14D C18D C17D 0.0 . . . . ?
Ag1 O1S C11S N1S -145.5(9) . . . . ?
C12S N1S C11S O1S 174.6(11) . . . . ?
C13S N1S C11S O1S 4.2(17) . . . . ?
Ag2 O2S C21S N2S -171.8(13) . . . . ?
C22S N2S C21S O2S 7(3) . . . . ?
C23S N2S C21S O2S 174.3(17) . . . . ?
Ag1A O2T C21T N2T 176(3) . . . . ?
C22T N2T C21T O2T 180(4) . . . . ?
C23T N2T C21T O2T 3(6) . . . . ?
O21A Cl2A O23A Ag1A 74(3) . . . . ?
O24A Cl2A O23A Ag1A -162(2) . . . . ?
O22A Cl2A O23A Ag1A -44(3) . . . . ?
